data_1547862
loop_
_publ_author_name
'Chaudhari, Prakash D.'
'Hong, Bor-Cherng'
'Lee, Gene-Hsiang'

_publ_section_title
;
 Organocatalytic Enantioselective Michael-Michael-Michael-Aldol
 Condensation Reactions: Control of Six Stereocenters in a
 Quadruple-Cascade Asymmetric Synthesis of Polysubstituted Spirocyclic
 Oxindoles.
;
_journal_issue 22
_journal_name_full 'Organic letters'
_journal_page_first 6112
_journal_page_last 6115
_journal_paper_doi 10.1021/acs.orglett.7b02962
_journal_volume 19
_journal_year 2017
_chemical_formula_sum 'C31 H25 Br2 Cl3 N2 O4'
_chemical_formula_weight 755.70
_space_group_crystal_system triclinic
_space_group_IT_number 2
_space_group_name_Hall '-P 1'
_space_group_name_H-M_alt 'P -1'
_symmetry_space_group_name_Hall '-P 1'
_symmetry_space_group_name_H-M 'P -1'
_atom_sites_solution_hydrogens geom
_audit_creation_method SHELXL-2014/7
_cell_angle_alpha 84.4918(7)
_cell_angle_beta 86.8253(8)
_cell_angle_gamma 73.5134(7)
_cell_formula_units_Z 2
_cell_length_a 9.6966(3)
_cell_length_b 10.8744(3)
_cell_length_c 15.2236(4)
_cell_measurement_reflns_used 9962
_cell_measurement_temperature 200(2)
_cell_measurement_theta_max 70.07
_cell_measurement_theta_min 2.92
_cell_volume 1531.48(8)
_computing_cell_refinement 'Bruker SAINT'
_computing_data_collection 'Bruker APEX3'
_computing_data_reduction 'Bruker SAINT'
_computing_molecular_graphics 'Bruker SHELXTL'
_computing_publication_material 'Bruker SHELXTL'
_computing_structure_refinement 'SHELXL-2014/7 (Sheldrick, 2014)'
_computing_structure_solution 'SHELXS-97 (Sheldrick 2008)'
_diffrn_ambient_temperature 200(2)
_diffrn_measured_fraction_theta_full 0.995
_diffrn_measured_fraction_theta_max 0.995
_diffrn_measurement_device_type 'Bruker D8 VENTURE'
_diffrn_measurement_method '\f and \w scans'
_diffrn_radiation_type CuK\a
_diffrn_radiation_wavelength 1.54178
_diffrn_reflns_av_R_equivalents 0.0148
_diffrn_reflns_av_unetI/netI 0.0191
_diffrn_reflns_Laue_measured_fraction_full 0.995
_diffrn_reflns_Laue_measured_fraction_max 0.995
_diffrn_reflns_limit_h_max 11
_diffrn_reflns_limit_h_min -11
_diffrn_reflns_limit_k_max 13
_diffrn_reflns_limit_k_min -13
_diffrn_reflns_limit_l_max 18
_diffrn_reflns_limit_l_min -18
_diffrn_reflns_number 10073
_diffrn_reflns_point_group_measured_fraction_full 0.995
_diffrn_reflns_point_group_measured_fraction_max 0.995
_diffrn_reflns_theta_full 67.679
_diffrn_reflns_theta_max 69.955
_diffrn_reflns_theta_min 2.917
_exptl_absorpt_coefficient_mu 6.097
_exptl_absorpt_correction_T_max 0.7533
_exptl_absorpt_correction_T_min 0.5885
_exptl_absorpt_correction_type multi-scan
_exptl_absorpt_process_details 'SADABS (Bruker, 2016)'
_exptl_crystal_colour colourless
_exptl_crystal_density_diffrn 1.639
_exptl_crystal_description block
_exptl_crystal_F_000 756
_exptl_crystal_size_max 0.193
_exptl_crystal_size_mid 0.167
_exptl_crystal_size_min 0.126
_refine_diff_density_max 0.750
_refine_diff_density_min -0.767
_refine_diff_density_rms 0.060
_refine_ls_extinction_method none
_refine_ls_goodness_of_fit_ref 1.026
_refine_ls_hydrogen_treatment constr
_refine_ls_matrix_type full
_refine_ls_number_parameters 380
_refine_ls_number_reflns 5772
_refine_ls_number_restraints 0
_refine_ls_restrained_S_all 1.026
_refine_ls_R_factor_all 0.0333
_refine_ls_R_factor_gt 0.0326
_refine_ls_shift/su_max 0.001
_refine_ls_shift/su_mean 0.000
_refine_ls_structure_factor_coef Fsqd
_refine_ls_weighting_details 'w=1/[\s^2^(Fo^2^)+(0.0369P)^2^+1.7511P] where P=(Fo^2^+2Fc^2^)/3'
_refine_ls_weighting_scheme calc
_refine_ls_wR_factor_gt 0.0811
_refine_ls_wR_factor_ref 0.0817
_reflns_Friedel_coverage 0.000
_reflns_number_gt 5611
_reflns_number_total 5772
_reflns_threshold_expression 'I > 2\s(I)'
_cod_data_source_file ol7b02962_si_005.cif
_cod_data_source_block ic18307
_cod_depositor_comments 'Adding full bibliography for 1547860--1547863.cif.'
_cod_database_code 1547862
_shelx_shelxl_version_number 2014/7
_shelx_space_group_comment
; 
The symmetry employed for this shelxl refinement is uniquely defined 
by the following loop, which should always be used as a source of 
symmetry information in preference to the above space-group names. 
They are only intended as comments. 
;
_shelx_estimated_absorpt_t_min 0.386
_shelx_estimated_absorpt_t_max 0.514

loop_
_space_group_symop_operation_xyz
'x, y, z'
'-x, -y, -z'

loop_
_atom_site_label
_atom_site_type_symbol
_atom_site_fract_x
_atom_site_fract_y
_atom_site_fract_z
_atom_site_U_iso_or_equiv
_atom_site_adp_type
_atom_site_occupancy
_atom_site_site_symmetry_order
_atom_site_calc_flag
_atom_site_refinement_flags_posn
_atom_site_refinement_flags_adp
Br1 Br 1.00646(3) 0.88830(2) 0.73802(2) 0.04228(9) Uani 1 1 d . .
Br2 Br 0.87722(3) -0.32504(2) 0.46773(2) 0.04896(10) Uani 1 1 d . .
O1 O 1.08026(18) 0.12864(16) 0.82025(11) 0.0384(4) Uani 1 1 d . .
O2 O 0.5486(2) 0.33352(16) 0.41071(10) 0.0374(4) Uani 1 1 d . .
O3 O 0.40278(19) 0.40002(17) 0.69501(13) 0.0458(4) Uani 1 1 d . .
O4 O 0.4022(3) 0.2577(2) 0.80005(17) 0.0854(10) Uani 1 1 d . .
N1 N 1.0305(2) 0.24948(18) 0.94003(12) 0.0314(4) Uani 1 1 d . .
N2 N 0.45152(19) 0.29353(18) 0.73122(12) 0.0288(4) Uani 1 1 d . .
C1 C 1.0019(2) 0.2140(2) 0.86123(14) 0.0279(4) Uani 1 1 d . .
C2 C 0.8531(2) 0.29965(19) 0.83286(13) 0.0240(4) Uani 1 1 d . .
C3 C 0.7471(2) 0.2163(2) 0.82353(13) 0.0277(4) Uani 1 1 d . .
H3A H 0.7914 0.1253 0.8446 0.033 Uiso 1 1 calc R U
H3B H 0.6564 0.2494 0.8577 0.033 Uiso 1 1 calc R U
C4 C 0.7194(2) 0.22913(18) 0.72489(12) 0.0207(4) Uani 1 1 d . .
H4 H 0.8036 0.1678 0.6969 0.025 Uiso 1 1 calc R U
C5 C 0.5849(2) 0.20335(18) 0.69286(12) 0.0211(4) Uani 1 1 d . .
H5 H 0.5862 0.1128 0.7132 0.025 Uiso 1 1 calc R U
C6 C 0.5847(2) 0.21886(18) 0.59037(12) 0.0215(4) Uani 1 1 d . .
H6 H 0.4821 0.2427 0.5726 0.026 Uiso 1 1 calc R U
C7 C 0.6479(2) 0.32544(19) 0.55137(13) 0.0227(4) Uani 1 1 d . .
C8 C 0.7151(2) 0.38949(19) 0.59695(13) 0.0226(4) Uani 1 1 d . .
H8 H 0.7548 0.4525 0.5665 0.027 Uiso 1 1 calc R U
C9 C 0.7287(2) 0.36393(18) 0.69447(12) 0.0210(4) Uani 1 1 d . .
H9 H 0.6464 0.4268 0.7229 0.025 Uiso 1 1 calc R U
C10 C 0.8675(2) 0.36636(18) 0.73709(12) 0.0213(4) Uani 1 1 d . .
H10 H 0.9493 0.3071 0.7057 0.026 Uiso 1 1 calc R U
C11 C 0.8087(2) 0.3856(2) 0.90734(13) 0.0253(4) Uani 1 1 d . .
C12 C 0.6844(2) 0.4815(2) 0.92370(15) 0.0314(5) Uani 1 1 d . .
H12 H 0.6092 0.5056 0.8826 0.038 Uiso 1 1 calc R U
C13 C 0.6710(3) 0.5424(2) 1.00181(16) 0.0379(5) Uani 1 1 d . .
H13 H 0.5865 0.6093 1.0136 0.046 Uiso 1 1 calc R U
C14 C 0.7797(3) 0.5060(3) 1.06201(16) 0.0408(6) Uani 1 1 d . .
H14 H 0.7683 0.5480 1.1149 0.049 Uiso 1 1 calc R U
C15 C 0.9052(3) 0.4094(2) 1.04692(15) 0.0369(5) Uani 1 1 d . .
H15 H 0.9801 0.3846 1.0882 0.044 Uiso 1 1 calc R U
C16 C 0.9165(2) 0.3508(2) 0.96925(13) 0.0270(4) Uani 1 1 d . .
C17 C 0.6594(2) 0.08737(19) 0.55700(12) 0.0217(4) Uani 1 1 d . .
C18 C 0.7818(2) 0.0644(2) 0.50223(15) 0.0310(5) Uani 1 1 d . .
H18 H 0.8221 0.1329 0.4835 0.037 Uiso 1 1 calc R U
C19 C 0.8462(3) -0.0573(2) 0.47442(16) 0.0361(5) Uani 1 1 d . .
H19 H 0.9292 -0.0720 0.4364 0.043 Uiso 1 1 calc R U
C20 C 0.7878(2) -0.1564(2) 0.50287(14) 0.0293(4) Uani 1 1 d . .
C21 C 0.6652(2) -0.1372(2) 0.55606(13) 0.0254(4) Uani 1 1 d . .
H21 H 0.6253 -0.2062 0.5744 0.030 Uiso 1 1 calc R U
C22 C 0.6016(2) -0.0148(2) 0.58203(13) 0.0242(4) Uani 1 1 d . .
H22 H 0.5161 0.0000 0.6179 0.029 Uiso 1 1 calc R U
C23 C 0.8991(2) 0.49519(19) 0.73372(12) 0.0214(4) Uani 1 1 d . .
C24 C 0.7911(2) 0.6102(2) 0.73807(14) 0.0274(4) Uani 1 1 d . .
H24 H 0.6933 0.6091 0.7406 0.033 Uiso 1 1 calc R U
C25 C 0.8230(2) 0.7266(2) 0.73879(14) 0.0280(4) Uani 1 1 d . .
H25 H 0.7481 0.8042 0.7434 0.034 Uiso 1 1 calc R U
C26 C 0.9647(2) 0.7283(2) 0.73279(13) 0.0261(4) Uani 1 1 d . .
C27 C 1.0755(2) 0.6165(2) 0.72654(14) 0.0278(4) Uani 1 1 d . .
H27 H 1.1728 0.6188 0.7217 0.033 Uiso 1 1 calc R U
C28 C 1.0409(2) 0.5005(2) 0.72750(13) 0.0245(4) Uani 1 1 d . .
H28 H 1.1162 0.4230 0.7238 0.029 Uiso 1 1 calc R U
C29 C 1.1576(3) 0.1832(3) 0.99033(19) 0.0471(7) Uani 1 1 d . .
H29A H 1.2297 0.1294 0.9520 0.071 Uiso 1 1 calc R U
H29B H 1.1310 0.1289 1.0397 0.071 Uiso 1 1 calc R U
H29C H 1.1976 0.2467 1.0132 0.071 Uiso 1 1 calc R U
C30 C 0.6235(2) 0.3692(2) 0.45734(14) 0.0281(4) Uani 1 1 d . .
H30 H 0.6704 0.4302 0.4316 0.034 Uiso 1 1 calc R U
C31 C 0.3673(3) 0.8997(3) 0.84688(17) 0.0424(6) Uani 1 1 d . .
H31 H 0.2896 0.9803 0.8310 0.051 Uiso 1 1 calc R U
Cl1 Cl 0.41204(7) 0.81103(9) 0.75400(5) 0.0591(2) Uani 1 1 d . .
Cl2 Cl 0.51904(10) 0.94225(9) 0.87923(6) 0.0663(2) Uani 1 1 d . .
Cl3 Cl 0.30436(10) 0.81257(9) 0.93396(5) 0.0686(2) Uani 1 1 d . .

loop_
_atom_site_aniso_label
_atom_site_aniso_U_11
_atom_site_aniso_U_22
_atom_site_aniso_U_33
_atom_site_aniso_U_23
_atom_site_aniso_U_13
_atom_site_aniso_U_12
Br1 0.04370(15) 0.02534(13) 0.06146(18) -0.00072(11) -0.00866(12) -0.01520(11)
Br2 0.06367(19) 0.02680(14) 0.05420(17) -0.01497(11) 0.02367(14) -0.01009(12)
O1 0.0401(9) 0.0287(8) 0.0395(9) -0.0106(7) -0.0077(7) 0.0051(7)
O2 0.0527(10) 0.0381(9) 0.0256(8) -0.0002(6) -0.0114(7) -0.0187(8)
O3 0.0360(9) 0.0316(9) 0.0589(11) 0.0026(8) 0.0107(8) 0.0040(7)
O4 0.0812(17) 0.0691(16) 0.0714(16) 0.0199(12) 0.0519(14) 0.0163(13)
N1 0.0321(10) 0.0302(10) 0.0283(9) -0.0030(7) -0.0100(7) -0.0008(8)
N2 0.0256(9) 0.0318(10) 0.0277(9) -0.0040(7) 0.0043(7) -0.0065(7)
C1 0.0311(11) 0.0231(10) 0.0279(10) -0.0012(8) -0.0051(8) -0.0044(8)
C2 0.0279(10) 0.0229(10) 0.0207(9) -0.0023(7) -0.0034(8) -0.0057(8)
C3 0.0369(11) 0.0290(11) 0.0203(10) 0.0007(8) -0.0044(8) -0.0145(9)
C4 0.0231(9) 0.0204(9) 0.0182(9) -0.0017(7) -0.0012(7) -0.0052(7)
C5 0.0228(9) 0.0198(9) 0.0203(9) -0.0024(7) 0.0012(7) -0.0053(7)
C6 0.0236(9) 0.0212(9) 0.0199(9) -0.0016(7) -0.0017(7) -0.0067(8)
C7 0.0262(10) 0.0194(9) 0.0209(9) -0.0002(7) -0.0015(7) -0.0043(8)
C8 0.0243(9) 0.0202(9) 0.0226(9) 0.0001(7) -0.0012(7) -0.0058(7)
C9 0.0231(9) 0.0190(9) 0.0208(9) -0.0027(7) -0.0014(7) -0.0054(7)
C10 0.0225(9) 0.0204(9) 0.0202(9) -0.0032(7) -0.0012(7) -0.0041(7)
C11 0.0295(10) 0.0257(10) 0.0212(9) -0.0022(8) -0.0005(8) -0.0085(8)
C12 0.0292(11) 0.0345(12) 0.0281(11) -0.0024(9) 0.0005(8) -0.0053(9)
C13 0.0391(13) 0.0359(12) 0.0354(12) -0.0104(10) 0.0077(10) -0.0044(10)
C14 0.0512(15) 0.0441(14) 0.0285(11) -0.0138(10) 0.0049(10) -0.0134(12)
C15 0.0436(13) 0.0436(13) 0.0241(10) -0.0071(9) -0.0052(9) -0.0110(11)
C16 0.0308(11) 0.0272(10) 0.0230(10) -0.0030(8) -0.0028(8) -0.0073(8)
C17 0.0248(9) 0.0215(9) 0.0196(9) -0.0026(7) -0.0042(7) -0.0067(8)
C18 0.0333(11) 0.0269(11) 0.0347(11) -0.0036(9) 0.0075(9) -0.0128(9)
C19 0.0369(12) 0.0319(12) 0.0394(12) -0.0070(10) 0.0140(10) -0.0110(10)
C20 0.0368(11) 0.0241(10) 0.0259(10) -0.0054(8) 0.0004(9) -0.0061(9)
C21 0.0326(11) 0.0235(10) 0.0226(9) -0.0012(8) -0.0030(8) -0.0118(8)
C22 0.0261(10) 0.0257(10) 0.0220(9) -0.0026(8) -0.0004(8) -0.0093(8)
C23 0.0245(9) 0.0226(9) 0.0170(8) -0.0033(7) -0.0017(7) -0.0055(8)
C24 0.0209(9) 0.0259(10) 0.0345(11) -0.0026(8) -0.0023(8) -0.0048(8)
C25 0.0267(10) 0.0216(10) 0.0330(11) -0.0018(8) -0.0039(8) -0.0021(8)
C26 0.0334(11) 0.0231(10) 0.0234(9) -0.0009(8) -0.0040(8) -0.0102(8)
C27 0.0240(10) 0.0319(11) 0.0293(10) -0.0053(8) -0.0009(8) -0.0097(8)
C28 0.0228(9) 0.0253(10) 0.0242(9) -0.0065(8) -0.0009(7) -0.0032(8)
C29 0.0442(14) 0.0430(14) 0.0465(14) -0.0034(11) -0.0237(12) 0.0041(11)
C30 0.0360(11) 0.0251(10) 0.0237(10) 0.0004(8) -0.0030(8) -0.0098(9)
C31 0.0384(13) 0.0418(14) 0.0366(13) 0.0035(10) 0.0053(10) 0.0022(11)
Cl1 0.0399(3) 0.0857(5) 0.0470(4) -0.0213(4) 0.0060(3) -0.0062(3)
Cl2 0.0647(5) 0.0656(5) 0.0728(5) -0.0142(4) -0.0003(4) -0.0226(4)
Cl3 0.0791(5) 0.0705(5) 0.0522(4) 0.0127(4) 0.0172(4) -0.0239(4)

loop_
_atom_type_symbol
_atom_type_description
_atom_type_scat_dispersion_real
_atom_type_scat_dispersion_imag
_atom_type_scat_source
C C 0.0181 0.0091 'International Tables Vol C Tables 4.2.6.8 and 6.1.1.4'
H H 0.0000 0.0000 'International Tables Vol C Tables 4.2.6.8 and 6.1.1.4'
N N 0.0311 0.0180 'International Tables Vol C Tables 4.2.6.8 and 6.1.1.4'
O O 0.0492 0.0322 'International Tables Vol C Tables 4.2.6.8 and 6.1.1.4'
Cl Cl 0.3639 0.7018 'International Tables Vol C Tables 4.2.6.8 and 6.1.1.4'
Br Br -0.6763 1.2805 'International Tables Vol C Tables 4.2.6.8 and 6.1.1.4'

loop_
_geom_angle_atom_site_label_1
_geom_angle_atom_site_label_2
_geom_angle_atom_site_label_3
_geom_angle
C1 N1 C16 111.23(17)
C1 N1 C29 123.7(2)
C16 N1 C29 124.84(19)
O4 N2 O3 122.5(2)
O4 N2 C5 117.66(19)
O3 N2 C5 119.70(17)
O1 C1 N1 126.0(2)
O1 C1 C2 125.78(19)
N1 C1 C2 108.26(17)
C11 C2 C1 102.16(16)
C11 C2 C3 112.39(17)
C1 C2 C3 110.86(17)
C11 C2 C10 117.38(16)
C1 C2 C10 109.09(16)
C3 C2 C10 104.99(15)
C4 C3 C2 104.70(16)
C9 C4 C5 112.28(16)
C9 C4 C3 103.68(15)
C5 C4 C3 120.03(16)
N2 C5 C4 110.29(15)
N2 C5 C6 110.73(15)
C4 C5 C6 109.81(15)
C7 C6 C17 113.82(16)
C7 C6 C5 112.77(16)
C17 C6 C5 107.87(15)
C8 C7 C30 117.12(18)
C8 C7 C6 125.17(18)
C30 C7 C6 117.52(17)
C7 C8 C9 121.33(18)
C8 C9 C4 110.94(16)
C8 C9 C10 119.65(16)
C4 C9 C10 101.87(15)
C23 C10 C9 116.86(16)
C23 C10 C2 115.43(15)
C9 C10 C2 102.44(15)
C12 C11 C16 119.44(19)
C12 C11 C2 131.72(19)
C16 C11 C2 108.76(18)
C11 C12 C13 118.9(2)
C14 C13 C12 120.4(2)
C13 C14 C15 121.5(2)
C16 C15 C14 117.1(2)
C15 C16 C11 122.6(2)
C15 C16 N1 127.8(2)
C11 C16 N1 109.58(18)
C18 C17 C22 118.02(19)
C18 C17 C6 123.38(18)
C22 C17 C6 118.60(18)
C17 C18 C19 121.0(2)
C20 C19 C18 119.0(2)
C21 C20 C19 121.8(2)
C21 C20 Br2 118.57(16)
C19 C20 Br2 119.66(17)
C20 C21 C22 118.26(19)
C21 C22 C17 121.87(19)
C24 C23 C28 117.90(19)
C24 C23 C10 122.43(18)
C28 C23 C10 119.67(17)
C25 C24 C23 121.38(19)
C26 C25 C24 119.15(19)
C25 C26 C27 121.41(19)
C25 C26 Br1 118.47(16)
C27 C26 Br1 120.07(16)
C26 C27 C28 118.40(19)
C23 C28 C27 121.73(19)
O2 C30 C7 125.0(2)
Cl3 C31 Cl1 110.95(16)
Cl3 C31 Cl2 110.02(15)
Cl1 C31 Cl2 110.02(14)

loop_
_geom_bond_atom_site_label_1
_geom_bond_atom_site_label_2
_geom_bond_distance
Br1 C26 1.905(2)
Br2 C20 1.906(2)
O1 C1 1.219(3)
O2 C30 1.205(3)
O3 N2 1.210(3)
O4 N2 1.204(3)
N1 C1 1.361(3)
N1 C16 1.408(3)
N1 C29 1.455(3)
N2 C5 1.511(3)
C1 C2 1.538(3)
C2 C11 1.505(3)
C2 C3 1.570(3)
C2 C10 1.582(3)
C3 C4 1.527(3)
C4 C9 1.520(3)
C4 C5 1.523(3)
C5 C6 1.553(3)
C6 C7 1.518(3)
C6 C17 1.529(3)
C7 C8 1.338(3)
C7 C30 1.475(3)
C8 C9 1.490(3)
C9 C10 1.534(3)
C10 C23 1.513(3)
C11 C12 1.380(3)
C11 C16 1.393(3)
C12 C13 1.398(3)
C13 C14 1.382(4)
C14 C15 1.389(4)
C15 C16 1.381(3)
C17 C18 1.388(3)
C17 C22 1.394(3)
C18 C19 1.389(3)
C19 C20 1.378(3)
C20 C21 1.378(3)
C21 C22 1.385(3)
C23 C24 1.390(3)
C23 C28 1.390(3)
C24 C25 1.387(3)
C25 C26 1.377(3)
C26 C27 1.382(3)
C27 C28 1.393(3)
C31 Cl3 1.739(3)
C31 Cl1 1.753(3)
C31 Cl2 1.770(3)
